data_4344750
loop_
_publ_author_name
'Kimura, Kenta'
'Sera, Masakazu'
'Kimura, Tsuyoshi'

_publ_section_title
;
 A(2+) Cation Control of Chiral Domain Formation in A(TiO)Cu4(PO4)4 (A =
 Ba, Sr).
;
_journal_issue 3
_journal_name_full 'Inorganic chemistry'
_journal_page_first 1002
_journal_page_last 1004
_journal_paper_doi 10.1021/acs.inorgchem.5b02622
_journal_volume 55
_journal_year 2016
_chemical_absolute_configuration 'CHOOSE rm ad rmad syn or unk'
_chemical_formula_moiety 'Cu4 O17 P4 Sr Ti '
_chemical_formula_sum 'Cu4 O17 P4 Sr Ti'
_chemical_formula_weight 785.59
_space_group_IT_number 90
_symmetry_cell_setting tetragonal
_symmetry_Int_Tables_number 90
_symmetry_space_group_name_Hall 'P 4ab 2ab'
_symmetry_space_group_name_H-M 'P 4 21 2'
_cell_angle_alpha 90.0000
_cell_angle_beta 90.0000
_cell_angle_gamma 90.0000
_cell_formula_units_Z 2
_cell_length_a 9.5182(5)
_cell_length_b 9.5182(5)
_cell_length_c 7.0087(5)
_cell_measurement_reflns_used 1944
_cell_measurement_temperature 296.4
_cell_measurement_theta_max 27.5
_cell_measurement_theta_min 4.2
_cell_volume 634.96(7)
_computing_cell_refinement CrystalClear
_computing_data_collection CrystalClear
_computing_data_reduction CrystalStructure
_computing_publication_material 'CrystalStructure 3.8'
_computing_structure_refinement CRYSTALS
_computing_structure_solution SIR92
_diffrn_ambient_temperature 296.4
_diffrn_detector_area_resol_mean 7.31
_diffrn_measured_fraction_theta_full 0.992
_diffrn_measured_fraction_theta_max 0.992
_diffrn_measurement_device_type 'Rigaku Mercury'
_diffrn_measurement_method \w
_diffrn_radiation_type 'Mo K\a'
_diffrn_radiation_wavelength 0.71075
_diffrn_reflns_av_R_equivalents 0.056
_diffrn_reflns_limit_h_max 12
_diffrn_reflns_limit_h_min -12
_diffrn_reflns_limit_k_max 8
_diffrn_reflns_limit_k_min -12
_diffrn_reflns_limit_l_max 9
_diffrn_reflns_limit_l_min -9
_diffrn_reflns_number 4871
_diffrn_reflns_theta_full 27.47
_diffrn_reflns_theta_max 27.47
_exptl_absorpt_coefficient_mu 11.955
_exptl_absorpt_correction_T_max 0.699
_exptl_absorpt_correction_T_min 0.501
_exptl_absorpt_correction_type multi-scan
_exptl_absorpt_process_details 'REQAB; Jacobson, R. (1998) Private communication to the Rigaku Corporation'
_exptl_crystal_colour blue
_exptl_crystal_density_diffrn 4.109
_exptl_crystal_density_method 'not measured'
_exptl_crystal_description platelet
_exptl_crystal_F_000 744.00
_exptl_crystal_size_max 0.11
_exptl_crystal_size_mid 0.05
_exptl_crystal_size_min 0.03
_refine_diff_density_max 1.27
_refine_diff_density_min -1.98
_refine_ls_abs_structure_details 'Flack, H. D. (1983), Acta Cryst. A39, 876-881.  268 Friedel Pairs'
_refine_ls_abs_structure_Flack -0.00(2)
_refine_ls_extinction_method none
_refine_ls_goodness_of_fit_ref 1.070
_refine_ls_number_parameters 44
_refine_ls_number_reflns 672
_refine_ls_R_factor_gt 0.0368
_refine_ls_shift/su_max 0.0000
_refine_ls_structure_factor_coef F
_refine_ls_weighting_details 'w = 1/\s^2^(Fo)'
_refine_ls_weighting_scheme sigma
_refine_ls_wR_factor_ref 0.0394
_reflns_number_gt 669
_reflns_number_total 737
_reflns_threshold_expression F^2^>2.0\s(F^2^)
_cod_data_source_file ic5b02622_si_003.cif
_cod_data_source_block '__STCuPOs04bs02_L_151007_2'
_cod_original_formula_sum 'Cu4 O17 P4 Sr Ti '
_cod_database_code 4344750

loop_
_symmetry_equiv_pos_site_id
_symmetry_equiv_pos_as_xyz
1 +X,+Y,+Z
2 1/2-Y,1/2+X,+Z
3 -X,-Y,+Z
4 1/2+Y,1/2-X,+Z
5 1/2-X,1/2+Y,-Z
6 +Y,+X,-Z
7 1/2+X,1/2-Y,-Z
8 -Y,-X,-Z

loop_
_atom_site_label
_atom_site_type_symbol
_atom_site_fract_x
_atom_site_fract_y
_atom_site_fract_z
_atom_site_U_iso_or_equiv
_atom_site_adp_type
_atom_site_occupancy
_atom_site_symmetry_multiplicity
_atom_site_calc_flag
_atom_site_refinement_flags
Sr(1) Sr 0.0000 0.0000 0.0000 0.0169(3) Uani 1.00 4 d S
Cu(1) Cu 0.26704(10) 0.98079(10) 0.39984(13) 0.0099(2) Uani 1.00 1 d .
Ti(1) Ti 0.5000 0.0000 0.9854(3) 0.0071(4) Uani 1.00 4 d S
P(1) P 0.2740(2) 0.1832(2) 0.7441(2) 0.0070(4) Uani 1.00 1 d .
O(1) O 0.3424(5) 0.1312(5) 0.5557(6) 0.0079(11) Uiso 1.00 1 d .
O(2) O 0.1156(5) 0.1546(5) 0.7369(8) 0.0113(12) Uiso 1.00 1 d .
O(3) O 0.3267(5) 0.0973(5) 0.9122(7) 0.0101(12) Uiso 1.00 1 d .
O(4) O 0.5000 0.0000 0.2278(14) 0.010(2) Uiso 1.00 4 d S
O(5) O 0.3128(5) 0.3392(5) 0.7645(8) 0.0103(11) Uiso 1.00 1 d .

loop_
_atom_site_aniso_label
_atom_site_aniso_U_11
_atom_site_aniso_U_22
_atom_site_aniso_U_33
_atom_site_aniso_U_12
_atom_site_aniso_U_13
_atom_site_aniso_U_23
Sr(1) 0.0205(5) 0.0205(5) 0.0098(7) -0.0092(8) 0.0000 0.0000
Cu(1) 0.0120(5) 0.0066(4) 0.0111(4) 0.0000(4) -0.0027(4) -0.0005(4)
Ti(1) 0.0080(8) 0.0080(8) 0.0055(12) 0.0000 0.0000 0.0000
P(1) 0.0071(9) 0.0058(8) 0.0080(8) 0.0020(8) 0.0004(8) -0.0002(7)

loop_
_atom_type_symbol
_atom_type_description
_atom_type_scat_dispersion_real
_atom_type_scat_dispersion_imag
_atom_type_scat_source
Cu Cu 0.320 1.265
;
International Tables for Crystallography
(1992, Vol. C, Tables 4.2.6.8 and 6.1.1.4)
;
O O 0.011 0.006
;
International Tables for Crystallography
(1992, Vol. C, Tables 4.2.6.8 and 6.1.1.4)
;
P P 0.102 0.094
;
International Tables for Crystallography
(1992, Vol. C, Tables 4.2.6.8 and 6.1.1.4)
;
Sr Sr -1.531 3.250
;
International Tables for Crystallography
(1992, Vol. C, Tables 4.2.6.8 and 6.1.1.4)
;
Ti Ti 0.278 0.446
;
International Tables for Crystallography
(1992, Vol. C, Tables 4.2.6.8 and 6.1.1.4)
;

loop_
_geom_angle_atom_site_label_1
_geom_angle_atom_site_label_2
_geom_angle_atom_site_label_3
_geom_angle
_geom_angle_publ_flag
_geom_angle_site_symmetry_1
_geom_angle_site_symmetry_3
O(2) Sr(1) O(2) 89.77(17) yes 1_554 3_554
O(2) Sr(1) O(2) 91.39(17) yes 1_554 6_556
O(2) Sr(1) O(2) 168.42(17) yes 1_554 8_556
O(2) Sr(1) O(2) 168.42(17) yes 3_554 6_556
O(2) Sr(1) O(2) 91.39(17) yes 3_554 8_556
O(2) Sr(1) O(2) 89.77(17) yes 6_556 8_556
O(1) Cu(1) O(1) 90.0(2) yes 1_565 2_555
O(1) Cu(1) O(2) 89.7(2) yes 1_565 6_566
O(1) Cu(1) O(5) 176.7(2) yes 1_565 5_556
O(1) Cu(1) O(2) 175.1(2) yes 2_555 6_566
O(1) Cu(1) O(5) 93.3(2) yes 2_555 5_556
O(2) Cu(1) O(5) 87.1(2) yes 6_566 5_556
O(3) Ti(1) O(3) 86.1(2) yes . 2_545
O(3) Ti(1) O(3) 149.6(2) yes . 3_655
O(3) Ti(1) O(3) 86.1(2) yes . 4_555
O(3) Ti(1) O(4) 105.19(17) yes . 1_556
O(3) Ti(1) O(3) 86.1(2) yes 2_545 3_655
O(3) Ti(1) O(3) 149.6(2) yes 2_545 4_555
O(3) Ti(1) O(4) 105.19(17) yes 2_545 1_556
O(3) Ti(1) O(3) 86.1(2) yes 3_655 4_555
O(3) Ti(1) O(4) 105.19(17) yes 3_655 1_556
O(3) Ti(1) O(4) 105.19(17) yes 4_555 1_556
O(1) P(1) O(2) 109.1(3) yes . .
O(1) P(1) O(3) 110.4(2) yes . .
O(1) P(1) O(5) 106.6(3) yes . .
O(2) P(1) O(3) 104.8(3) yes . .
O(2) P(1) O(5) 114.3(3) yes . .
O(3) P(1) O(5) 111.6(3) yes . .
Cu(1) O(1) Cu(1) 107.4(2) yes 1_545 4_455
Cu(1) O(1) P(1) 124.0(3) yes 1_545 .
Cu(1) O(1) P(1) 126.6(3) yes 4_455 .
Sr(1) O(2) Cu(1) 112.7(2) yes 1_556 6_456
Sr(1) O(2) P(1) 119.5(3) yes 1_556 .
Cu(1) O(2) P(1) 124.9(3) yes 6_456 .
Ti(1) O(3) P(1) 137.4(3) yes . .
Cu(1) O(5) P(1) 121.7(3) yes 5_546 .

loop_
_geom_bond_atom_site_label_1
_geom_bond_atom_site_label_2
_geom_bond_distance
_geom_bond_publ_flag
_geom_bond_site_symmetry_2
Ti(1) O(3) 1.960(5) yes .
Ti(1) O(3) 1.960(5) yes 2_545
Ti(1) O(3) 1.960(5) yes 3_655
Ti(1) O(3) 1.960(5) yes 4_555
P(1) O(1) 1.554(5) yes .
P(1) O(2) 1.533(5) yes .
P(1) O(3) 1.519(5) yes .
P(1) O(5) 1.536(5) yes .

loop_
_geom_contact_atom_site_label_1
_geom_contact_atom_site_label_2
_geom_contact_distance
_geom_contact_site_symmetry_2
Sr(1) O(2) 2.603(5) 1_554
Sr(1) O(2) 2.603(5) 3_554
Sr(1) O(2) 2.603(5) 6_556
Sr(1) O(2) 2.603(5) 8_556
Sr(1) O(3) 3.303(5) 1_554
Sr(1) O(3) 3.303(5) 3_554
Sr(1) O(3) 3.303(5) 6_556
Sr(1) O(3) 3.303(5) 8_556
Sr(1) O(5) 2.871(5) 2_544
Sr(1) O(5) 2.871(5) 4_454
Sr(1) O(5) 2.871(5) 5_546
Sr(1) O(5) 2.871(5) 7_456
Cu(1) Cu(1) 3.1465(13) 2_655
Cu(1) Cu(1) 3.1465(13) 4_465
Cu(1) P(1) 3.089(2) 1_565
Cu(1) P(1) 3.150(2) 2_555
Cu(1) P(1) 3.032(2) 5_556
Cu(1) P(1) 3.073(2) 6_566
Cu(1) O(1) 1.939(5) 1_565
Cu(1) O(1) 1.966(5) 2_555
Cu(1) O(1) 3.500(5) 5_556
Cu(1) O(2) 3.224(5) 1_565
Cu(1) O(2) 3.436(5) 5_556
Cu(1) O(2) 1.926(5) 6_566
Cu(1) O(4) 2.531(4) 1_565
Cu(1) O(5) 3.180(5) 2_555
Cu(1) O(5) 1.929(5) 5_556
Cu(1) O(5) 3.433(5) 6_566
Ti(1) O(4) 1.698(10) 1_556
P(1) Cu(1) 3.089(2) 1_545
P(1) Cu(1) 3.150(2) 4_455
P(1) Cu(1) 3.032(2) 5_546
P(1) Cu(1) 3.073(2) 6_456
P(1) O(1) 2.925(5) 6_556
P(1) O(3) 3.240(5) 6_557
O(1) Cu(1) 1.939(5) 1_545
O(1) Cu(1) 1.966(5) 4_455
O(1) Cu(1) 3.500(5) 5_546
O(1) P(1) 2.925(5) 6_556
O(1) O(1) 2.948(7) 6_556
O(1) O(2) 2.725(7) 6_556
O(1) O(4) 3.015(9) .
O(1) O(5) 2.832(7) 6_556
O(2) Sr(1) 2.603(5) 1_556
O(2) Cu(1) 3.224(5) 1_545
O(2) Cu(1) 3.436(5) 5_546
O(2) Cu(1) 1.926(5) 6_456
O(2) O(1) 2.725(7) 6_556
O(2) O(2) 3.362(8) 6_556
O(2) O(3) 2.961(7) 6_557
O(2) O(4) 3.476(5) 5_556
O(3) Sr(1) 3.303(5) 1_556
O(3) P(1) 3.240(5) 6_557
O(3) O(2) 2.961(7) 6_557
O(3) O(3) 3.325(7) 6_557
O(3) O(4) 2.910(9) 1_556
O(3) O(5) 3.596(7) 5_547
O(3) O(5) 3.059(7) 6_557
O(4) Cu(1) 2.531(4) 1_545
O(4) Cu(1) 2.531(4) 2_645
O(4) Cu(1) 2.531(4) 3_665
O(4) Cu(1) 2.531(4) 4_455
O(4) Ti(1) 1.698(10) 1_554
O(4) O(1) 3.015(9) .
O(4) O(1) 3.015(9) 2_545
O(4) O(1) 3.015(9) 3_655
O(4) O(1) 3.015(9) 4_555
O(4) O(2) 3.476(5) 5_546
O(4) O(2) 3.476(5) 6_556
O(4) O(2) 3.476(5) 7_556
O(4) O(2) 3.476(5) 8_656
O(4) O(3) 2.910(9) 1_554
O(4) O(3) 2.910(9) 2_544
O(4) O(3) 2.910(9) 3_654
O(4) O(3) 2.910(9) 4_554
O(4) O(5) 3.348(5) 5_546
O(4) O(5) 3.348(5) 6_556
O(4) O(5) 3.348(5) 7_556
O(4) O(5) 3.348(5) 8_656
O(5) Sr(1) 2.871(5) 2_556
O(5) Cu(1) 3.180(5) 4_455
O(5) Cu(1) 1.929(5) 5_546
O(5) Cu(1) 3.433(5) 6_456
O(5) O(1) 2.832(7) 6_556
O(5) O(2) 2.656(7) 2_555
O(5) O(3) 3.596(7) 5_557
O(5) O(3) 3.059(7) 6_557
O(5) O(4) 3.348(5) 5_556
O(5) O(5) 3.320(8) 6_557

loop_
_geom_torsion_atom_site_label_1
_geom_torsion_atom_site_label_2
_geom_torsion_atom_site_label_3
_geom_torsion_atom_site_label_4
_geom_torsion
_geom_torsion_site_symmetry_1
_geom_torsion_site_symmetry_3
_geom_torsion_site_symmetry_4
O(2) Sr(1) O(2) P(1) -128.5(3) 1_554 3_554 3_554
O(2) Sr(1) O(2) P(1) -128.5(3) 3_554 1_554 1_554
O(2) Sr(1) O(2) P(1) 40.0(3) 1_554 6_556 6_556
O(2) Sr(1) O(2) P(1) 40.0(3) 6_556 1_554 1_554
O(2) Sr(1) O(2) P(1) 135.7(7) 3_554 6_556 6_556
O(2) Sr(1) O(2) P(1) 135.7(7) 6_556 3_554 3_554
O(2) Sr(1) O(2) P(1) 40.0(3) 3_554 8_556 8_556
O(2) Sr(1) O(2) P(1) 40.0(3) 8_556 3_554 3_554
O(2) Sr(1) O(2) P(1) -128.5(3) 6_556 8_556 8_556
O(2) Sr(1) O(2) P(1) -128.5(3) 8_556 6_556 6_556
O(1) Cu(1) O(1) P(1) 86.4(3) 1_565 2_555 2_555
O(1) Cu(1) O(1) P(1) -86.4(3) 2_555 1_565 1_565
O(1) Cu(1) O(2) P(1) 20.0(4) 1_565 6_566 6_566
O(2) Cu(1) O(1) P(1) 88.7(3) 6_566 1_565 1_565
O(1) Cu(1) O(5) P(1) 171(3) 1_565 5_556 5_556
O(5) Cu(1) O(1) P(1) 99(4) 5_556 1_565 1_565
O(1) Cu(1) O(2) P(1) 106(2) 2_555 6_566 6_566
O(2) Cu(1) O(1) P(1) 1(2) 6_566 2_555 2_555
O(1) Cu(1) O(5) P(1) -4.1(4) 2_555 5_556 5_556
O(5) Cu(1) O(1) P(1) -93.9(3) 5_556 2_555 2_555
O(2) Cu(1) O(5) P(1) -179.1(4) 6_566 5_556 5_556
O(5) Cu(1) O(2) P(1) -159.4(4) 5_556 6_566 6_566
O(3) Ti(1) O(3) P(1) 48.3(5) . 2_545 2_545
O(3) Ti(1) O(3) P(1) -102.3(4) 2_545 . .
O(3) Ti(1) O(3) P(1) -27.0(7) . 3_655 3_655
O(3) Ti(1) O(3) P(1) -27.0(7) 3_655 . .
O(3) Ti(1) O(3) P(1) -102.3(5) . 4_555 4_555
O(3) Ti(1) O(3) P(1) 48.3(4) 4_555 . .
O(4) Ti(1) O(3) P(1) 153.0(4) 1_556 . .
O(3) Ti(1) O(3) P(1) 48.3(4) 2_545 3_655 3_655
O(3) Ti(1) O(3) P(1) -102.3(5) 3_655 2_545 2_545
O(3) Ti(1) O(3) P(1) -27.0(7) 2_545 4_555 4_555
O(3) Ti(1) O(3) P(1) -27.0(7) 4_555 2_545 2_545
O(4) Ti(1) O(3) P(1) 153.0(4) 1_556 2_545 2_545
O(3) Ti(1) O(3) P(1) 48.3(5) 3_655 4_555 4_555
O(3) Ti(1) O(3) P(1) -102.3(4) 4_555 3_655 3_655
O(4) Ti(1) O(3) P(1) 153.0(4) 1_556 3_655 3_655
O(4) Ti(1) O(3) P(1) 153.0(4) 1_556 4_555 4_555
O(1) P(1) O(2) Sr(1) 122.2(3) . . 1_556
O(1) P(1) O(2) Cu(1) -78.5(4) . . 6_456
O(2) P(1) O(1) Cu(1) -27.1(4) . . 1_545
O(2) P(1) O(1) Cu(1) 134.6(3) . . 4_455
O(1) P(1) O(3) Ti(1) 32.2(5) . . .
O(3) P(1) O(1) Cu(1) 87.5(4) . . 1_545
O(3) P(1) O(1) Cu(1) -110.7(3) . . 4_455
O(1) P(1) O(5) Cu(1) 70.6(4) . . 5_546
O(5) P(1) O(1) Cu(1) -151.0(3) . . 1_545
O(5) P(1) O(1) Cu(1) 10.7(4) . . 4_455
O(2) P(1) O(3) Ti(1) 149.6(4) . . .
O(3) P(1) O(2) Sr(1) 4.0(4) . . 1_556
O(3) P(1) O(2) Cu(1) 163.2(3) . . 6_456
O(2) P(1) O(5) Cu(1) -50.0(4) . . 5_546
O(5) P(1) O(2) Sr(1) -118.6(3) . . 1_556
O(5) P(1) O(2) Cu(1) 40.7(5) . . 6_456
O(3) P(1) O(5) Cu(1) -168.7(3) . . 5_546
O(5) P(1) O(3) Ti(1) -86.2(5) . . .
